data_4337412
loop_
_publ_author_name
'Yamamura, Masaki'
'Albrecht, Marcel'
'Albrecht, Markus'
'Nishimura, Yoshinobu'
'Arai, Tatsuo'
'Nabeshima, Tatsuya'

_publ_section_title
;
 Red/Near-infrared luminescence tuning of group-14 element complexes of
 dipyrrins based on a central atom.
;
_journal_issue 3
_journal_name_full 'Inorganic chemistry'
_journal_page_first 1355
_journal_page_last 1360
_journal_paper_doi 10.1021/ic402116j
_journal_volume 53
_journal_year 2014
_chemical_formula_sum 'C37 H30 N2 O3 Sn'
_chemical_formula_weight 669.32
_chemical_name_systematic
; 
 ? 
;
_space_group_IT_number 14
_symmetry_cell_setting monoclinic
_symmetry_space_group_name_Hall '-P 2yn'
_symmetry_space_group_name_H-M 'P 1 21/n 1'
_atom_sites_solution_hydrogens geom
_atom_sites_solution_primary direct
_atom_sites_solution_secondary difmap
_audit_creation_method SHELXL-97
_cell_angle_alpha 90.00
_cell_angle_beta 101.582(2)
_cell_angle_gamma 90.00
_cell_formula_units_Z 4
_cell_length_a 12.2154(17)
_cell_length_b 17.233(3)
_cell_length_c 14.038(2)
_cell_measurement_reflns_used 9945
_cell_measurement_temperature 120(2)
_cell_measurement_theta_max 27.49
_cell_measurement_theta_min 2.34
_cell_volume 2894.9(8)
_computing_cell_refinement 'APEX2 (Bruker AXS, 2006)'
_computing_data_collection 'APEX2 '
_computing_data_reduction 'SAINT (Bruker AXS, 2004)'
_computing_molecular_graphics 'XSHEL (Bruker AXS,2002)'
_computing_publication_material 'XCIF (Bruker AXS, 2001)'
_computing_structure_refinement 'SHELXL-97 (Sheldrick, 1997)'
_computing_structure_solution 'SHELXS-97 (Sheldrick, 1997)'
_diffrn_ambient_temperature 120(2)
_diffrn_detector_area_resol_mean 8.333
_diffrn_measured_fraction_theta_full 0.972
_diffrn_measured_fraction_theta_max 0.972
_diffrn_measurement_device_type 'Bruker APEXII CCD area detector'
_diffrn_measurement_method 'phi and omega scans'
_diffrn_radiation_monochromator 'Bruker Helios multilayer confocal mirror'
_diffrn_radiation_source 'Bruker TXS fine-focus rotating anode'
_diffrn_radiation_type MoK\a
_diffrn_radiation_wavelength 0.71073
_diffrn_reflns_av_R_equivalents 0.0152
_diffrn_reflns_av_sigmaI/netI 0.0191
_diffrn_reflns_limit_h_max 15
_diffrn_reflns_limit_h_min -7
_diffrn_reflns_limit_k_max 21
_diffrn_reflns_limit_k_min -22
_diffrn_reflns_limit_l_max 17
_diffrn_reflns_limit_l_min -18
_diffrn_reflns_number 15549
_diffrn_reflns_theta_full 27.51
_diffrn_reflns_theta_max 27.51
_diffrn_reflns_theta_min 1.89
_exptl_absorpt_coefficient_mu 0.924
_exptl_absorpt_correction_T_max 0.9552
_exptl_absorpt_correction_T_min 0.8367
_exptl_absorpt_correction_type empirical
_exptl_absorpt_process_details
;
SADABS Sheldrick 1996
;
_exptl_crystal_colour 'dark green'
_exptl_crystal_density_diffrn 1.536
_exptl_crystal_density_method 'not measured'
_exptl_crystal_description block
_exptl_crystal_F_000 1360
_exptl_crystal_size_max 0.20
_exptl_crystal_size_mid 0.05
_exptl_crystal_size_min 0.05
_refine_diff_density_max 1.193
_refine_diff_density_min -0.772
_refine_diff_density_rms 0.088
_refine_ls_extinction_method none
_refine_ls_goodness_of_fit_ref 1.087
_refine_ls_hydrogen_treatment mixed
_refine_ls_matrix_type full
_refine_ls_number_parameters 388
_refine_ls_number_reflns 6473
_refine_ls_number_restraints 0
_refine_ls_restrained_S_all 1.087
_refine_ls_R_factor_all 0.0383
_refine_ls_R_factor_gt 0.0314
_refine_ls_shift/su_max 0.001
_refine_ls_shift/su_mean 0.000
_refine_ls_structure_factor_coef Fsqd
_refine_ls_weighting_details 'calc w=1/[\s^2^(Fo^2^)+(0.0265P)^2^+6.7781P] where P=(Fo^2^+2Fc^2^)/3'
_refine_ls_weighting_scheme calc
_refine_ls_wR_factor_gt 0.0732
_refine_ls_wR_factor_ref 0.0792
_reflns_number_gt 5688
_reflns_number_total 6473
_reflns_threshold_expression >2sigma(I)
_cod_data_source_file ic402116j_si_003.cif
_cod_data_source_block marcelsn_1_0m
_cod_original_cell_volume 2895.0(7)
_cod_original_sg_symbol_H-M P21/n
_cod_database_code 4337412

loop_
_symmetry_equiv_pos_as_xyz
'x, y, z'
'-x+1/2, y+1/2, -z+1/2'
'-x, -y, -z'
'x-1/2, -y-1/2, z-1/2'

loop_
_atom_site_label
_atom_site_type_symbol
_atom_site_fract_x
_atom_site_fract_y
_atom_site_fract_z
_atom_site_U_iso_or_equiv
_atom_site_adp_type
_atom_site_occupancy
_atom_site_symmetry_multiplicity
_atom_site_calc_flag
_atom_site_refinement_flags
Sn1 Sn 0.370802(14) 0.050792(9) 0.487851(11) 0.01574(6) Uani 1 1 d .
O1 O 0.43682(15) 0.13367(10) 0.41419(13) 0.0200(4) Uani 1 1 d .
N1 N 0.35166(18) 0.13447(12) 0.59371(15) 0.0184(4) Uani 1 1 d .
N2 N 0.33689(18) -0.03431(12) 0.58760(15) 0.0176(4) Uani 1 1 d .
C1 C 0.2134(2) 0.04418(14) 0.38738(18) 0.0186(5) Uani 1 1 d .
C2 C 0.4233(2) 0.21060(15) 0.41915(19) 0.0205(5) Uani 1 1 d .
C3 C 0.4477(2) 0.25444(17) 0.3415(2) 0.0250(6) Uani 1 1 d .
H1 H 0.4745 0.2289 0.2907 0.030 Uiso 1 1 calc R
C4 C 0.4334(3) 0.33403(17) 0.3377(2) 0.0320(7) Uani 1 1 d .
H2 H 0.4483 0.3624 0.2837 0.038 Uiso 1 1 calc R
C5 C 0.3973(3) 0.37264(17) 0.4124(2) 0.0343(7) Uani 1 1 d .
H3 H 0.3872 0.4273 0.4096 0.041 Uiso 1 1 calc R
C6 C 0.3764(3) 0.33136(16) 0.4905(2) 0.0291(6) Uani 1 1 d .
H4 H 0.3519 0.3582 0.5415 0.035 Uiso 1 1 calc R
C7 C 0.3902(2) 0.24956(16) 0.4971(2) 0.0242(6) Uani 1 1 d .
C8 C 0.3709(2) 0.21155(15) 0.5850(2) 0.0213(5) Uani 1 1 d .
C9 C 0.3392(2) 0.12047(15) 0.68943(18) 0.0199(5) Uani 1 1 d .
C10 C 0.3534(2) 0.19253(16) 0.7398(2) 0.0235(5) Uani 1 1 d .
H5 H 0.3503 0.2004 0.8062 0.028 Uiso 1 1 calc R
C11 C 0.3721(2) 0.24845(16) 0.6757(2) 0.0252(6) Uani 1 1 d .
H6 H 0.3838 0.3021 0.6894 0.030 Uiso 1 1 calc R
C12 C 0.3191(2) 0.04838(15) 0.72788(18) 0.0189(5) Uani 1 1 d .
C13 C 0.2996(2) 0.04740(15) 0.83000(19) 0.0215(5) Uani 1 1 d .
C14 C 0.3640(3) -0.00040(17) 0.8998(2) 0.0269(6) Uani 1 1 d .
H7 H 0.4209 -0.0319 0.8827 0.032 Uiso 1 1 calc R
C15 C 0.3452(3) -0.0022(2) 0.9944(2) 0.0340(7) Uani 1 1 d .
H8 H 0.3888 -0.0353 1.0413 0.041 Uiso 1 1 calc R
C16 C 0.2634(3) 0.0441(2) 1.0203(2) 0.0359(7) Uani 1 1 d .
H9 H 0.2516 0.0431 1.0852 0.043 Uiso 1 1 calc R
C17 C 0.1988(3) 0.09187(19) 0.9518(2) 0.0324(7) Uani 1 1 d .
H10 H 0.1424 0.1236 0.9695 0.039 Uiso 1 1 calc R
C18 C 0.2166(2) 0.09326(17) 0.8570(2) 0.0257(6) Uani 1 1 d .
H11 H 0.1718 0.1258 0.8101 0.031 Uiso 1 1 calc R
C19 C 0.3148(2) -0.02357(15) 0.68033(18) 0.0186(5) Uani 1 1 d .
C20 C 0.2839(2) -0.09678(16) 0.71328(19) 0.0229(5) Uani 1 1 d .
H12 H 0.2645 -0.1070 0.7743 0.027 Uiso 1 1 calc R
C21 C 0.2870(2) -0.15014(16) 0.64149(19) 0.0234(5) Uani 1 1 d .
H13 H 0.2704 -0.2039 0.6436 0.028 Uiso 1 1 calc R
C22 C 0.3198(2) -0.11003(15) 0.56353(18) 0.0189(5) Uani 1 1 d .
C23 C 0.3285(2) -0.14264(14) 0.46924(18) 0.0205(5) Uani 1 1 d .
C24 C 0.2730(2) -0.21276(15) 0.4403(2) 0.0238(5) Uani 1 1 d .
H14 H 0.2334 -0.2381 0.4832 0.029 Uiso 1 1 calc R
C25 C 0.2747(3) -0.24556(17) 0.3510(2) 0.0281(6) Uani 1 1 d .
H15 H 0.2377 -0.2935 0.3335 0.034 Uiso 1 1 calc R
C26 C 0.2004(2) 0.08102(16) 0.2971(2) 0.0250(6) Uani 1 1 d .
H16 H 0.2619 0.1079 0.2807 0.030 Uiso 1 1 calc R
C27 C 0.0989(3) 0.07908(18) 0.2308(2) 0.0293(6) Uani 1 1 d .
H17 H 0.0917 0.1045 0.1698 0.035 Uiso 1 1 calc R
C28 C 0.0089(2) 0.04015(16) 0.2537(2) 0.0281(6) Uani 1 1 d .
H18 H -0.0603 0.0386 0.2085 0.034 Uiso 1 1 calc R
C29 C 0.0201(2) 0.00338(17) 0.3428(2) 0.0302(6) Uani 1 1 d .
H19 H -0.0420 -0.0232 0.3587 0.036 Uiso 1 1 calc R
C30 C 0.1213(2) 0.00503(16) 0.4094(2) 0.0251(6) Uani 1 1 d .
H20 H 0.1278 -0.0206 0.4701 0.030 Uiso 1 1 calc R
C31 C -0.0504(6) -0.2218(4) 0.5550(4) 0.092(2) Uani 1 1 d .
H21 H -0.1286 -0.2389 0.5510 0.111 Uiso 1 1 calc R
H22 H -0.0223 -0.1972 0.6189 0.111 Uiso 1 1 calc R
C32 C -0.0197(7) -0.2989(3) 0.4355(4) 0.103(2) Uani 1 1 d .
H23 H -0.0906 -0.3285 0.4240 0.124 Uiso 1 1 calc R
H24 H 0.0361 -0.3275 0.4068 0.124 Uiso 1 1 calc R
C33 C -0.0370(4) -0.2182(3) 0.3950(3) 0.0744(15) Uani 1 1 d .
H25 H 0.0256 -0.2021 0.3642 0.089 Uiso 1 1 calc R
H26 H -0.1079 -0.2141 0.3467 0.089 Uiso 1 1 calc R
C34 C -0.0403(6) -0.1729(3) 0.4786(5) 0.100(2) Uani 1 1 d .
H27 H 0.0289 -0.1418 0.4963 0.120 Uiso 1 1 calc R
H28 H -0.1047 -0.1369 0.4650 0.120 Uiso 1 1 calc R
C35 C 0.3304(2) -0.20850(17) 0.2868(2) 0.0281(6) Uani 1 1 d .
H29 H 0.3302 -0.2305 0.2248 0.034 Uiso 1 1 calc R
C36 C 0.3862(2) -0.13934(16) 0.31346(19) 0.0231(5) Uani 1 1 d .
H30 H 0.4236 -0.1138 0.2692 0.028 Uiso 1 1 calc R
C37 C 0.3877(2) -0.10718(14) 0.40464(18) 0.0188(5) Uani 1 1 d .
O2 O 0.45096(15) -0.04130(10) 0.43048(12) 0.0175(3) Uani 1 1 d .
O3 O 0.0204(6) -0.2847(3) 0.5368(3) 0.172(3) Uani 1 1 d .

loop_
_atom_site_aniso_label
_atom_site_aniso_U_11
_atom_site_aniso_U_22
_atom_site_aniso_U_33
_atom_site_aniso_U_23
_atom_site_aniso_U_13
_atom_site_aniso_U_12
Sn1 0.01992(9) 0.01334(9) 0.01422(9) 0.00027(6) 0.00406(6) 0.00075(6)
O1 0.0241(9) 0.0169(9) 0.0196(9) 0.0022(7) 0.0060(7) 0.0002(7)
N1 0.0221(11) 0.0153(10) 0.0186(10) -0.0011(8) 0.0062(8) 0.0002(8)
N2 0.0227(11) 0.0147(10) 0.0158(10) -0.0004(8) 0.0046(8) 0.0001(8)
C1 0.0215(12) 0.0146(11) 0.0197(12) -0.0015(9) 0.0041(10) 0.0016(9)
C2 0.0199(12) 0.0178(12) 0.0228(12) 0.0040(10) 0.0016(10) 0.0001(10)
C3 0.0240(13) 0.0266(14) 0.0238(13) 0.0062(11) 0.0029(11) -0.0003(11)
C4 0.0338(16) 0.0260(15) 0.0358(16) 0.0139(12) 0.0059(13) -0.0011(12)
C5 0.0388(17) 0.0176(13) 0.0472(18) 0.0095(13) 0.0107(14) 0.0017(12)
C6 0.0325(15) 0.0179(13) 0.0383(16) 0.0011(11) 0.0101(13) 0.0020(11)
C7 0.0244(14) 0.0194(13) 0.0280(14) 0.0037(11) 0.0031(11) 0.0014(10)
C8 0.0237(13) 0.0152(12) 0.0261(13) -0.0007(10) 0.0075(10) 0.0010(10)
C9 0.0214(13) 0.0200(12) 0.0193(12) -0.0031(10) 0.0062(10) 0.0003(10)
C10 0.0255(13) 0.0212(13) 0.0254(13) -0.0070(10) 0.0088(11) 0.0003(10)
C11 0.0295(14) 0.0167(12) 0.0307(14) -0.0055(11) 0.0088(11) 0.0013(11)
C12 0.0193(12) 0.0214(12) 0.0166(11) -0.0020(9) 0.0047(9) -0.0006(10)
C13 0.0251(13) 0.0225(13) 0.0178(12) -0.0037(10) 0.0065(10) -0.0063(10)
C14 0.0320(15) 0.0277(14) 0.0210(13) -0.0013(11) 0.0057(11) -0.0024(12)
C15 0.0420(18) 0.0392(17) 0.0194(13) 0.0017(12) 0.0027(12) -0.0089(14)
C16 0.0423(18) 0.0490(19) 0.0193(13) -0.0080(13) 0.0128(13) -0.0187(15)
C17 0.0322(16) 0.0403(17) 0.0288(15) -0.0132(13) 0.0159(13) -0.0109(13)
C18 0.0256(14) 0.0289(14) 0.0240(13) -0.0055(11) 0.0079(11) -0.0042(11)
C19 0.0217(12) 0.0184(12) 0.0156(11) -0.0005(9) 0.0039(9) -0.0003(10)
C20 0.0294(14) 0.0222(13) 0.0179(12) 0.0002(10) 0.0068(10) -0.0042(11)
C21 0.0304(14) 0.0185(12) 0.0219(12) 0.0002(10) 0.0065(11) -0.0047(11)
C22 0.0216(12) 0.0162(12) 0.0185(12) -0.0004(9) 0.0033(10) 0.0006(10)
C23 0.0304(14) 0.0142(11) 0.0169(11) -0.0015(9) 0.0051(10) -0.0005(10)
C24 0.0285(14) 0.0170(12) 0.0259(13) -0.0029(10) 0.0050(11) -0.0007(10)
C25 0.0313(15) 0.0219(13) 0.0297(14) -0.0091(11) 0.0028(12) -0.0030(11)
C26 0.0262(14) 0.0255(14) 0.0231(13) 0.0035(11) 0.0045(11) -0.0015(11)
C27 0.0316(15) 0.0303(15) 0.0234(13) 0.0041(11) -0.0009(12) 0.0007(12)
C28 0.0249(14) 0.0246(14) 0.0309(15) -0.0038(11) -0.0038(11) 0.0008(11)
C29 0.0227(14) 0.0266(14) 0.0414(17) 0.0004(13) 0.0065(12) -0.0051(11)
C30 0.0279(14) 0.0220(13) 0.0262(13) 0.0037(11) 0.0070(11) 0.0002(11)
C31 0.116(5) 0.110(5) 0.047(3) -0.004(3) 0.008(3) 0.039(4)
C32 0.178(7) 0.042(3) 0.096(4) -0.042(3) 0.042(4) -0.033(3)
C33 0.065(3) 0.100(4) 0.054(3) 0.020(3) 0.001(2) 0.013(3)
C34 0.142(6) 0.053(3) 0.137(6) -0.003(3) 0.105(5) 0.000(3)
C35 0.0298(15) 0.0300(15) 0.0238(13) -0.0119(11) 0.0034(11) 0.0014(12)
C36 0.0241(13) 0.0266(14) 0.0186(12) -0.0026(10) 0.0041(10) 0.0030(11)
C37 0.0220(12) 0.0151(11) 0.0183(12) -0.0015(9) 0.0014(10) 0.0028(9)
O2 0.0205(9) 0.0159(8) 0.0164(8) -0.0022(7) 0.0041(7) 0.0004(7)
O3 0.284(8) 0.178(5) 0.054(2) 0.049(3) 0.035(3) 0.174(6)

loop_
_atom_type_symbol
_atom_type_description
_atom_type_scat_dispersion_real
_atom_type_scat_dispersion_imag
_atom_type_scat_source
C C 0.0033 0.0016 'International Tables Vol C Tables 4.2.6.8 and 6.1.1.4'
H H 0.0000 0.0000 'International Tables Vol C Tables 4.2.6.8 and 6.1.1.4'
N N 0.0061 0.0033 'International Tables Vol C Tables 4.2.6.8 and 6.1.1.4'
O O 0.0106 0.0060 'International Tables Vol C Tables 4.2.6.8 and 6.1.1.4'
Sn Sn -0.6537 1.4246 'International Tables Vol C Tables 4.2.6.8 and 6.1.1.4'

loop_
_geom_angle_atom_site_label_1
_geom_angle_atom_site_label_2
_geom_angle_atom_site_label_3
_geom_angle
_geom_angle_site_symmetry_3
O1 Sn1 O2 94.17(7) .
O1 Sn1 N1 89.40(8) .
O2 Sn1 N1 155.00(8) .
O1 Sn1 N2 166.97(8) .
O2 Sn1 N2 84.21(8) .
N1 Sn1 N2 86.79(8) .
O1 Sn1 C1 95.62(9) .
O2 Sn1 C1 97.62(8) .
N1 Sn1 C1 106.66(9) .
N2 Sn1 C1 97.40(9) .
O1 Sn1 O2 82.40(7) 3_656
O2 Sn1 O2 70.38(7) 3_656
N1 Sn1 O2 85.64(7) 3_656
N2 Sn1 O2 84.89(7) 3_656
C1 Sn1 O2 167.57(8) 3_656
C2 O1 Sn1 127.31(16) .
C8 N1 C9 108.0(2) .
C8 N1 Sn1 123.85(17) .
C9 N1 Sn1 127.12(17) .
C22 N2 C19 108.2(2) .
C22 N2 Sn1 122.79(17) .
C19 N2 Sn1 128.59(17) .
C26 C1 C30 118.0(2) .
C26 C1 Sn1 119.69(19) .
C30 C1 Sn1 122.32(19) .
O1 C2 C3 116.3(2) .
O1 C2 C7 124.7(2) .
C3 C2 C7 119.0(2) .
C4 C3 C2 121.1(3) .
C4 C3 H1 119.4 .
C2 C3 H1 119.4 .
C3 C4 C5 120.3(3) .
C3 C4 H2 119.8 .
C5 C4 H2 119.8 .
C6 C5 C4 119.6(3) .
C6 C5 H3 120.2 .
C4 C5 H3 120.2 .
C5 C6 C7 121.8(3) .
C5 C6 H4 119.1 .
C7 C6 H4 119.1 .
C2 C7 C6 118.1(3) .
C2 C7 C8 124.3(2) .
C6 C7 C8 117.6(3) .
N1 C8 C11 109.1(2) .
N1 C8 C7 125.2(2) .
C11 C8 C7 125.7(2) .
C12 C9 N1 125.8(2) .
C12 C9 C10 126.7(2) .
N1 C9 C10 107.5(2) .
C11 C10 C9 107.9(2) .
C11 C10 H5 126.0 .
C9 C10 H5 126.0 .
C10 C11 C8 107.5(2) .
C10 C11 H6 126.2 .
C8 C11 H6 126.2 .
C9 C12 C19 126.5(2) .
C9 C12 C13 117.0(2) .
C19 C12 C13 116.5(2) .
C14 C13 C18 118.7(3) .
C14 C13 C12 120.1(2) .
C18 C13 C12 121.1(2) .
C15 C14 C13 120.3(3) .
C15 C14 H7 119.8 .
C13 C14 H7 119.8 .
C16 C15 C14 120.3(3) .
C16 C15 H8 119.8 .
C14 C15 H8 119.8 .
C15 C16 C17 120.0(3) .
C15 C16 H9 120.0 .
C17 C16 H9 120.0 .
C16 C17 C18 119.8(3) .
C16 C17 H10 120.1 .
C18 C17 H10 120.1 .
C17 C18 C13 120.8(3) .
C17 C18 H11 119.6 .
C13 C18 H11 119.6 .
N2 C19 C12 124.4(2) .
N2 C19 C20 107.5(2) .
C12 C19 C20 128.1(2) .
C21 C20 C19 107.9(2) .
C21 C20 H12 126.0 .
C19 C20 H12 126.0 .
C20 C21 C22 107.1(2) .
C20 C21 H13 126.4 .
C22 C21 H13 126.4 .
N2 C22 C21 109.3(2) .
N2 C22 C23 124.1(2) .
C21 C22 C23 126.5(2) .
C24 C23 C37 117.9(2) .
C24 C23 C22 118.3(2) .
C37 C23 C22 123.8(2) .
C25 C24 C23 121.4(3) .
C25 C24 H14 119.3 .
C23 C24 H14 119.3 .
C24 C25 C35 120.0(3) .
C24 C25 H15 120.0 .
C35 C25 H15 120.0 .
C27 C26 C1 121.3(3) .
C27 C26 H16 119.4 .
C1 C26 H16 119.4 .
C28 C27 C26 120.0(3) .
C28 C27 H17 120.0 .
C26 C27 H17 120.0 .
C27 C28 C29 119.7(3) .
C27 C28 H18 120.2 .
C29 C28 H18 120.2 .
C28 C29 C30 120.7(3) .
C28 C29 H19 119.7 .
C30 C29 H19 119.7 .
C29 C30 C1 120.5(3) .
C29 C30 H20 119.8 .
C1 C30 H20 119.8 .
C34 C31 O3 99.8(5) .
C34 C31 H21 111.8 .
O3 C31 H21 111.8 .
C34 C31 H22 111.8 .
O3 C31 H22 111.8 .
H21 C31 H22 109.5 .
O3 C32 C33 102.3(4) .
O3 C32 H23 111.3 .
C33 C32 H23 111.3 .
O3 C32 H24 111.3 .
C33 C32 H24 111.3 .
H23 C32 H24 109.2 .
C34 C33 C32 102.8(4) .
C34 C33 H25 111.2 .
C32 C33 H25 111.2 .
C34 C33 H26 111.2 .
C32 C33 H26 111.2 .
H25 C33 H26 109.1 .
C31 C34 C33 109.2(5) .
C31 C34 H27 109.8 .
C33 C34 H27 109.8 .
C31 C34 H28 109.8 .
C33 C34 H28 109.8 .
H27 C34 H28 108.3 .
C36 C35 C25 119.9(3) .
C36 C35 H29 120.0 .
C25 C35 H29 120.0 .
C35 C36 C37 120.3(3) .
C35 C36 H30 119.8 .
C37 C36 H30 119.8 .
O2 C37 C36 118.2(2) .
O2 C37 C23 121.4(2) .
C36 C37 C23 120.4(2) .
C37 O2 Sn1 116.19(15) .
C37 O2 Sn1 120.44(14) 3_656
Sn1 O2 Sn1 109.62(7) 3_656
C32 O3 C31 102.0(4) .

loop_
_geom_bond_atom_site_label_1
_geom_bond_atom_site_label_2
_geom_bond_distance
_geom_bond_site_symmetry_2
Sn1 O1 2.0234(18) .
Sn1 O2 2.1077(17) .
Sn1 N1 2.117(2) .
Sn1 N2 2.125(2) .
Sn1 C1 2.147(3) .
Sn1 O2 2.2537(18) 3_656
O1 C2 1.340(3) .
N1 C8 1.359(3) .
N1 C9 1.403(3) .
N2 C22 1.354(3) .
N2 C19 1.394(3) .
C1 C26 1.398(4) .
C1 C30 1.398(4) .
C2 C3 1.407(4) .
C2 C7 1.410(4) .
C3 C4 1.382(4) .
C3 H1 0.9500 .
C4 C5 1.386(5) .
C4 H2 0.9500 .
C5 C6 1.373(4) .
C5 H3 0.9500 .
C6 C7 1.421(4) .
C6 H4 0.9500 .
C7 C8 1.457(4) .
C8 C11 1.422(4) .
C9 C12 1.396(4) .
C9 C10 1.422(4) .
C10 C11 1.368(4) .
C10 H5 0.9500 .
C11 H6 0.9500 .
C12 C19 1.404(3) .
C12 C13 1.500(3) .
C13 C14 1.396(4) .
C13 C18 1.397(4) .
C14 C15 1.392(4) .
C14 H7 0.9500 .
C15 C16 1.383(5) .
C15 H8 0.9500 .
C16 C17 1.387(5) .
C16 H9 0.9500 .
C17 C18 1.391(4) .
C17 H10 0.9500 .
C18 H11 0.9500 .
C19 C20 1.421(4) .
C20 C21 1.371(4) .
C20 H12 0.9500 .
C21 C22 1.418(4) .
C21 H13 0.9500 .
C22 C23 1.461(3) .
C23 C24 1.405(4) .
C23 C37 1.408(4) .
C24 C25 1.379(4) .
C24 H14 0.9500 .
C25 C35 1.389(4) .
C25 H15 0.9500 .
C26 C27 1.393(4) .
C26 H16 0.9500 .
C27 C28 1.379(4) .
C27 H17 0.9500 .
C28 C29 1.384(4) .
C28 H18 0.9500 .
C29 C30 1.392(4) .
C29 H19 0.9500 .
C30 H20 0.9500 .
C31 C34 1.388(8) .
C31 O3 1.442(7) .
C31 H21 0.9900 .
C31 H22 0.9900 .
C32 O3 1.429(7) .
C32 C33 1.502(7) .
C32 H23 0.9900 .
C32 H24 0.9900 .
C33 C34 1.417(7) .
C33 H25 0.9900 .
C33 H26 0.9900 .
C34 H27 0.9900 .
C34 H28 0.9900 .
C35 C36 1.387(4) .
C35 H29 0.9500 .
C36 C37 1.391(4) .
C36 H30 0.9500 .
C37 O2 1.380(3) .
O2 Sn1 2.2537(18) 3_656

loop_
_geom_torsion_atom_site_label_1
_geom_torsion_atom_site_label_2
_geom_torsion_atom_site_label_3
_geom_torsion_atom_site_label_4
_geom_torsion
_geom_torsion_site_symmetry_1
_geom_torsion_site_symmetry_4
O2 Sn1 O1 C2 -177.4(2) . .
N1 Sn1 O1 C2 -22.2(2) . .
N2 Sn1 O1 C2 -95.1(4) . .
C1 Sn1 O1 C2 84.5(2) . .
O2 Sn1 O1 C2 -107.9(2) 3_656 .
O1 Sn1 N1 C8 7.1(2) . .
O2 Sn1 N1 C8 105.7(2) . .
N2 Sn1 N1 C8 174.6(2) . .
C1 Sn1 N1 C8 -88.6(2) . .
O2 Sn1 N1 C8 89.5(2) 3_656 .
O1 Sn1 N1 C9 -159.8(2) . .
O2 Sn1 N1 C9 -61.2(3) . .
N2 Sn1 N1 C9 7.8(2) . .
C1 Sn1 N1 C9 104.5(2) . .
O2 Sn1 N1 C9 -77.3(2) 3_656 .
O1 Sn1 N2 C22 -115.9(3) . .
O2 Sn1 N2 C22 -32.4(2) . .
N1 Sn1 N2 C22 171.0(2) . .
C1 Sn1 N2 C22 64.6(2) . .
O2 Sn1 N2 C22 -103.1(2) 3_656 .
O1 Sn1 N2 C19 72.8(4) . .
O2 Sn1 N2 C19 156.2(2) . .
N1 Sn1 N2 C19 -0.4(2) . .
C1 Sn1 N2 C19 -106.8(2) . .
O2 Sn1 N2 C19 85.5(2) 3_656 .
O1 Sn1 C1 C26 11.2(2) . .
O2 Sn1 C1 C26 -83.8(2) . .
N1 Sn1 C1 C26 102.3(2) . .
N2 Sn1 C1 C26 -168.9(2) . .
O2 Sn1 C1 C26 -69.0(5) 3_656 .
O1 Sn1 C1 C30 -167.7(2) . .
O2 Sn1 C1 C30 97.3(2) . .
N1 Sn1 C1 C30 -76.7(2) . .
N2 Sn1 C1 C30 12.2(2) . .
O2 Sn1 C1 C30 112.1(4) 3_656 .
Sn1 O1 C2 C3 -161.11(18) . .
Sn1 O1 C2 C7 20.9(4) . .
O1 C2 C3 C4 178.0(3) . .
C7 C2 C3 C4 -3.9(4) . .
C2 C3 C4 C5 1.8(5) . .
C3 C4 C5 C6 0.3(5) . .
C4 C5 C6 C7 -0.2(5) . .
O1 C2 C7 C6 -178.2(3) . .
C3 C2 C7 C6 3.9(4) . .
O1 C2 C7 C8 2.8(4) . .
C3 C2 C7 C8 -175.2(3) . .
C5 C6 C7 C2 -1.9(4) . .
C5 C6 C7 C8 177.2(3) . .
C9 N1 C8 C11 0.5(3) . .
Sn1 N1 C8 C11 -168.46(18) . .
C9 N1 C8 C7 178.9(3) . .
Sn1 N1 C8 C7 9.9(4) . .
C2 C7 C8 N1 -19.1(4) . .
C6 C7 C8 N1 161.9(3) . .
C2 C7 C8 C11 159.1(3) . .
C6 C7 C8 C11 -20.0(4) . .
C8 N1 C9 C12 -179.5(3) . .
Sn1 N1 C9 C12 -11.0(4) . .
C8 N1 C9 C10 -0.9(3) . .
Sn1 N1 C9 C10 167.65(18) . .
C12 C9 C10 C11 179.5(3) . .
N1 C9 C10 C11 0.9(3) . .
C9 C10 C11 C8 -0.6(3) . .
N1 C8 C11 C10 0.0(3) . .
C7 C8 C11 C10 -178.4(3) . .
N1 C9 C12 C19 4.3(4) . .
C10 C9 C12 C19 -174.1(3) . .
N1 C9 C12 C13 -175.3(2) . .
C10 C9 C12 C13 6.3(4) . .
C9 C12 C13 C14 -125.8(3) . .
C19 C12 C13 C14 54.5(3) . .
C9 C12 C13 C18 54.8(4) . .
C19 C12 C13 C18 -124.8(3) . .
C18 C13 C14 C15 0.2(4) . .
C12 C13 C14 C15 -179.2(3) . .
C13 C14 C15 C16 -0.8(5) . .
C14 C15 C16 C17 0.8(5) . .
C15 C16 C17 C18 -0.2(5) . .
C16 C17 C18 C13 -0.4(4) . .
C14 C13 C18 C17 0.4(4) . .
C12 C13 C18 C17 179.8(3) . .
C22 N2 C19 C12 -177.2(2) . .
Sn1 N2 C19 C12 -4.9(4) . .
C22 N2 C19 C20 0.5(3) . .
Sn1 N2 C19 C20 172.89(18) . .
C9 C12 C19 N2 4.1(4) . .
C13 C12 C19 N2 -176.3(2) . .
C9 C12 C19 C20 -173.2(3) . .
C13 C12 C19 C20 6.4(4) . .
N2 C19 C20 C21 -0.2(3) . .
C12 C19 C20 C21 177.4(3) . .
C19 C20 C21 C22 -0.1(3) . .
C19 N2 C22 C21 -0.6(3) . .
Sn1 N2 C22 C21 -173.51(17) . .
C19 N2 C22 C23 176.4(2) . .
Sn1 N2 C22 C23 3.5(4) . .
C20 C21 C22 N2 0.4(3) . .
C20 C21 C22 C23 -176.4(3) . .
N2 C22 C23 C24 -158.2(3) . .
C21 C22 C23 C24 18.3(4) . .
N2 C22 C23 C37 20.6(4) . .
C21 C22 C23 C37 -162.9(3) . .
C37 C23 C24 C25 -0.9(4) . .
C22 C23 C24 C25 177.9(3) . .
C23 C24 C25 C35 -1.2(4) . .
C30 C1 C26 C27 0.1(4) . .
Sn1 C1 C26 C27 -178.9(2) . .
C1 C26 C27 C28 -0.1(5) . .
C26 C27 C28 C29 0.2(5) . .
C27 C28 C29 C30 -0.3(5) . .
C28 C29 C30 C1 0.2(4) . .
C26 C1 C30 C29 -0.1(4) . .
Sn1 C1 C30 C29 178.8(2) . .
O3 C32 C33 C34 -18.3(7) . .
O3 C31 C34 C33 37.9(8) . .
C32 C33 C34 C31 -12.5(8) . .
C24 C25 C35 C36 1.4(4) . .
C25 C35 C36 C37 0.6(4) . .
C35 C36 C37 O2 175.4(2) . .
C35 C36 C37 C23 -2.8(4) . .
C24 C23 C37 O2 -175.3(2) . .
C22 C23 C37 O2 5.9(4) . .
C24 C23 C37 C36 2.9(4) . .
C22 C23 C37 C36 -175.9(3) . .
C36 C37 O2 Sn1 131.2(2) . .
C23 C37 O2 Sn1 -50.5(3) . .
C36 C37 O2 Sn1 -92.5(2) . 3_656
C23 C37 O2 Sn1 85.8(3) . 3_656
O1 Sn1 O2 C37 -138.82(16) . .
N1 Sn1 O2 C37 123.6(2) . .
N2 Sn1 O2 C37 54.15(16) . .
C1 Sn1 O2 C37 -42.57(17) . .
O2 Sn1 O2 C37 140.78(19) 3_656 .
O1 Sn1 O2 Sn1 80.40(8) . 3_656
N1 Sn1 O2 Sn1 -17.2(2) . 3_656
N2 Sn1 O2 Sn1 -86.62(9) . 3_656
C1 Sn1 O2 Sn1 176.65(9) . 3_656
O2 Sn1 O2 Sn1 0.0 3_656 3_656
C33 C32 O3 C31 41.4(7) . .
C34 C31 O3 C32 -48.9(7) . .
